data_1567627
loop_
_publ_author_name
'Koo, Bonwoo'
'Kim, Dopil'
'Song, Da Yong'
'Han, Woo Joo'
'Kim, Dongwook'
'Park, Jae Woo'
'Kim, Min'
'Kim, Cheoljae'

_publ_section_title
;
 The formation of photodegradable nitrophenylene polymers via ring-opening
 metathesis polymerization
;
_journal_issue 45
_journal_name_full 'Polymer Chemistry'
_journal_page_first 6268
_journal_page_last 6273
_journal_paper_doi 10.1039/D2PY00684G
_journal_volume 13
_journal_year 2022
_chemical_formula_moiety 'C16 H17 N O6'
_chemical_formula_sum 'C16 H17 N O6'
_chemical_formula_weight 319.30
_space_group_crystal_system monoclinic
_space_group_IT_number 14
_space_group_name_Hall '-P 2yn'
_space_group_name_H-M_alt 'P 1 21/n 1'
_atom_sites_solution_hydrogens geom
_atom_sites_solution_primary direct
_audit_creation_method SHELXL-2018/3
_audit_update_record
;
2022-02-09 deposited with the CCDC.	2022-09-01 downloaded from the CCDC.
;
_cell_angle_alpha 90
_cell_angle_beta 91.5968(14)
_cell_angle_gamma 90
_cell_formula_units_Z 4
_cell_length_a 7.8712(4)
_cell_length_b 16.4752(7)
_cell_length_c 11.7570(5)
_cell_measurement_reflns_used 8543
_cell_measurement_temperature 173(2)
_cell_measurement_theta_max 27.47
_cell_measurement_theta_min 2.87
_cell_volume 1524.05(12)
_computing_cell_refinement 'Bruker APEXIII'
_computing_data_collection 'Bruker APEXIII'
_computing_data_reduction 'Bruker SAINT'
_computing_molecular_graphics ORTEP
_computing_publication_material CIFTAB
_computing_structure_refinement SHELXL
_computing_structure_solution SHELXS
_diffrn_ambient_temperature 173(2)
_diffrn_measured_fraction_theta_full 0.983
_diffrn_measured_fraction_theta_max 0.985
_diffrn_measurement_device_type 'PHOTON II 14'
_diffrn_measurement_method 'phi and omega scans'
_diffrn_radiation_type MoK\a
_diffrn_radiation_wavelength 0.71073
_diffrn_reflns_av_R_equivalents 0.0547
_diffrn_reflns_av_unetI/netI 0.0364
_diffrn_reflns_Laue_measured_fraction_full 0.983
_diffrn_reflns_Laue_measured_fraction_max 0.985
_diffrn_reflns_limit_h_max 10
_diffrn_reflns_limit_h_min -10
_diffrn_reflns_limit_k_max 21
_diffrn_reflns_limit_k_min -21
_diffrn_reflns_limit_l_max 15
_diffrn_reflns_limit_l_min -15
_diffrn_reflns_number 20523
_diffrn_reflns_point_group_measured_fraction_full 0.983
_diffrn_reflns_point_group_measured_fraction_max 0.985
_diffrn_reflns_theta_full 25.242
_diffrn_reflns_theta_max 27.499
_diffrn_reflns_theta_min 2.869
_diffrn_source 'I\^I1/4S 3.0 Microfocus'
_exptl_absorpt_coefficient_mu 0.107
_exptl_absorpt_correction_T_max 0.7456
_exptl_absorpt_correction_T_min 0.6508
_exptl_absorpt_correction_type multi-scan
_exptl_absorpt_process_details SADABS
_exptl_crystal_colour colourless
_exptl_crystal_density_diffrn 1.392
_exptl_crystal_description plate
_exptl_crystal_F_000 672
_exptl_crystal_size_max 0.291
_exptl_crystal_size_mid 0.183
_exptl_crystal_size_min 0.096
_refine_diff_density_max 0.242
_refine_diff_density_min -0.201
_refine_diff_density_rms 0.036
_refine_ls_extinction_method none
_refine_ls_goodness_of_fit_ref 1.042
_refine_ls_hydrogen_treatment constr
_refine_ls_matrix_type full
_refine_ls_number_parameters 245
_refine_ls_number_reflns 3447
_refine_ls_number_restraints 148
_refine_ls_restrained_S_all 1.024
_refine_ls_R_factor_all 0.0495
_refine_ls_R_factor_gt 0.0369
_refine_ls_shift/su_max 0.000
_refine_ls_shift/su_mean 0.000
_refine_ls_structure_factor_coef Fsqd
_refine_ls_weighting_details 'w=1/[\s^2^(Fo^2^)+(0.0317P)^2^+0.4916P] where P=(Fo^2^+2Fc^2^)/3'
_refine_ls_weighting_scheme calc
_refine_ls_wR_factor_gt 0.0841
_refine_ls_wR_factor_ref 0.0932
_reflns_Friedel_coverage 0.000
_reflns_number_gt 2852
_reflns_number_total 3447
_reflns_threshold_expression 'I > 2\s(I)'
_cod_data_source_file d2py00684g2.cif
_cod_data_source_block 027_014
_cod_depositor_comments
;
The following automatic conversions were performed:

data item '_exptl_absorpt_correction_type' value 'MULTI-SCAN' was
changed to 'multi-scan' in accordance with the
/home/data/users/saulius/crontab/automatic-downloads/rss-feeds/RSC/lib/dictionaries/cif_core.dic
dictionary named 'cif_core.dic' version 2.4.2 last updated on
2011-04-26.

Automatic conversion script
Id: cif_fix_values 7556 2019-12-06 15:28:31Z antanas 

 Adding full bibliography for 1567622--1567627.cif.
;
_cod_original_sg_symbol_H-M 'P 21/n'
_cod_database_code 1567627
_shelx_shelxl_version_number 2018/3
_shelx_space_group_comment
;
The symmetry employed for this shelxl refinement is uniquely defined
by the following loop, which should always be used as a source of
symmetry information in preference to the above space-group names.
They are only intended as comments.
;
_shelx_estimated_absorpt_t_min 0.969
_shelx_estimated_absorpt_t_max 0.990

loop_
_space_group_symop_operation_xyz
'x, y, z'
'-x+1/2, y+1/2, -z+1/2'
'-x, -y, -z'
'x-1/2, -y-1/2, z-1/2'

loop_
_atom_site_label
_atom_site_type_symbol
_atom_site_fract_x
_atom_site_fract_y
_atom_site_fract_z
_atom_site_U_iso_or_equiv
_atom_site_adp_type
_atom_site_occupancy
_atom_site_site_symmetry_order
_atom_site_calc_flag
_atom_site_refinement_flags_posn
_atom_site_refinement_flags_adp
_atom_site_refinement_flags_occupancy
_atom_site_disorder_assembly
_atom_site_disorder_group
C1 C 0.41523(16) 0.55267(7) 0.64524(12) 0.0309(3) Uani 1 1 d . . . . .
H1A H 0.381964 0.543439 0.724794 0.037 Uiso 1 1 calc R U . . .
H1B H 0.339511 0.519946 0.594632 0.037 Uiso 1 1 calc R U . . .
O2 O 0.59135(11) 0.52796(5) 0.63145(7) 0.0299(2) Uani 1 1 d . . . . .
O3 O 0.66097(12) 0.57846(6) 0.80421(8) 0.0357(2) Uani 1 1 d . . . . .
C4 C 0.70340(16) 0.54994(7) 0.71498(10) 0.0267(3) Uani 1 1 d . . . . .
C5 C 0.88193(17) 0.53591(8) 0.67928(11) 0.0323(3) Uani 1 1 d D . . . .
H5A H 0.892042 0.480420 0.647863 0.039 Uiso 1 1 calc R U . A 1
H5B H 0.960157 0.540279 0.746408 0.039 Uiso 1 1 calc R U . A 1
C6 C 0.9330(4) 0.59829(10) 0.58883(17) 0.0307(4) Uani 0.923(4) 1 d . U P B 1
H6A H 1.041152 0.581064 0.555230 0.037 Uiso 0.923(4) 1 calc R U P B 1
H6B H 0.844792 0.599519 0.527164 0.037 Uiso 0.923(4) 1 calc R U P B 1
C7 C 0.9542(2) 0.68215(9) 0.63751(12) 0.0291(4) Uani 0.923(4) 1 d . U P B 1
H7 H 1.039147 0.689779 0.695479 0.035 Uiso 0.923(4) 1 calc R U P B 1
C8 C 0.8630(3) 0.74619(10) 0.60552(13) 0.0303(4) Uani 0.923(4) 1 d . U P B 1
H8 H 0.773749 0.738115 0.550658 0.036 Uiso 0.923(4) 1 calc R U P B 1
C9 C 0.8914(4) 0.83122(15) 0.6503(2) 0.0348(5) Uani 0.923(4) 1 d . U P B 1
H9A H 1.004427 0.833879 0.689265 0.042 Uiso 0.923(4) 1 calc R U P B 1
H9B H 0.804780 0.843266 0.707413 0.042 Uiso 0.923(4) 1 calc R U P B 1
C6B C 0.924(5) 0.6128(10) 0.608(2) 0.033(3) Uani 0.077(4) 1 d D U P B 2
H6BA H 1.049079 0.614036 0.604442 0.039 Uiso 0.077(4) 1 calc R U P B 2
H6BB H 0.880883 0.600887 0.529980 0.039 Uiso 0.077(4) 1 calc R U P B 2
C7B C 0.870(3) 0.7012(11) 0.6317(16) 0.030(2) Uani 0.077(4) 1 d D U P B 2
H7B H 0.770306 0.707727 0.674275 0.036 Uiso 0.077(4) 1 calc R U P B 2
C8B C 0.938(3) 0.7618(13) 0.6034(17) 0.034(2) Uani 0.077(4) 1 d D U P B 2
H8B H 1.027884 0.762946 0.551500 0.040 Uiso 0.077(4) 1 calc R U P B 2
C9B C 0.865(6) 0.8387(13) 0.6586(19) 0.031(3) Uani 0.077(4) 1 d D U P B 2
H9BA H 0.934742 0.856547 0.725477 0.037 Uiso 0.077(4) 1 calc R U P B 2
H9BB H 0.745598 0.831559 0.680357 0.037 Uiso 0.077(4) 1 calc R U P B 2
C10 C 0.88198(18) 0.89665(8) 0.55649(12) 0.0367(3) Uani 1 1 d D . . . .
H10A H 0.904726 0.950573 0.590803 0.044 Uiso 1 1 calc R U . B 1
H10B H 0.970736 0.885926 0.500386 0.044 Uiso 1 1 calc R U . B 1
C11 C 0.71098(18) 0.89756(7) 0.49688(11) 0.0321(3) Uani 1 1 d . . . . .
O12 O 0.68344(15) 0.88174(8) 0.39850(9) 0.0533(3) Uani 1 1 d . . . . .
O13 O 0.58662(11) 0.91684(5) 0.56921(7) 0.0292(2) Uani 1 1 d . . . . .
C14 C 0.41387(17) 0.89612(8) 0.53173(11) 0.0318(3) Uani 1 1 d . . . . .
H14A H 0.399046 0.904491 0.448660 0.038 Uiso 1 1 calc R U . . .
H14B H 0.330635 0.930494 0.571016 0.038 Uiso 1 1 calc R U . . .
C15 C 0.38826(15) 0.80802(7) 0.56129(10) 0.0253(2) Uani 1 1 d . . . . .
C16 C 0.37481(17) 0.74905(8) 0.47702(11) 0.0314(3) Uani 1 1 d . . . . .
H16 H 0.362867 0.765168 0.399629 0.038 Uiso 1 1 calc R U . . .
C17 C 0.37853(16) 0.66690(8) 0.50393(11) 0.0301(3) Uani 1 1 d . . . . .
H17 H 0.368063 0.627768 0.444797 0.036 Uiso 1 1 calc R U . . .
C18 C 0.39730(14) 0.64131(7) 0.61593(10) 0.0252(3) Uani 1 1 d . . . . .
C19 C 0.40774(14) 0.69914(7) 0.70212(10) 0.0236(2) Uani 1 1 d . . . . .
H19 H 0.418971 0.683036 0.779554 0.028 Uiso 1 1 calc R U . . .
C20 C 0.40150(14) 0.78028(7) 0.67318(10) 0.0222(2) Uani 1 1 d . . . . .
N21 N 0.41417(13) 0.83802(6) 0.76867(9) 0.0269(2) Uani 1 1 d . . . . .
O22 O 0.31178(13) 0.89409(6) 0.77136(9) 0.0408(3) Uani 1 1 d . . . . .
O23 O 0.52548(13) 0.82633(6) 0.84143(8) 0.0392(2) Uani 1 1 d . . . . .

loop_
_atom_site_aniso_label
_atom_site_aniso_U_11
_atom_site_aniso_U_22
_atom_site_aniso_U_33
_atom_site_aniso_U_23
_atom_site_aniso_U_13
_atom_site_aniso_U_12
C1 0.0288(6) 0.0227(6) 0.0414(7) -0.0037(5) 0.0035(5) -0.0048(5)
O2 0.0318(5) 0.0240(4) 0.0338(5) -0.0051(3) 0.0012(4) 0.0009(3)
O3 0.0424(5) 0.0383(5) 0.0266(5) -0.0005(4) 0.0024(4) 0.0063(4)
C4 0.0359(7) 0.0183(5) 0.0258(6) 0.0050(4) 0.0015(5) 0.0020(5)
C5 0.0331(7) 0.0320(6) 0.0318(7) 0.0007(5) -0.0007(5) 0.0075(5)
C6 0.0305(9) 0.0335(8) 0.0284(10) -0.0038(7) 0.0056(7) -0.0004(7)
C7 0.0207(8) 0.0348(8) 0.0318(7) -0.0013(6) 0.0018(6) -0.0005(6)
C8 0.0249(8) 0.0330(8) 0.0328(8) 0.0013(6) -0.0013(6) -0.0041(6)
C9 0.0306(14) 0.0391(9) 0.0348(9) -0.0073(7) 0.0007(7) 0.0050(7)
C6B 0.029(5) 0.044(5) 0.026(5) -0.004(5) 0.011(5) 0.000(5)
C7B 0.029(4) 0.033(4) 0.029(4) 0.002(4) 0.001(4) 0.001(4)
C8B 0.031(4) 0.040(4) 0.030(4) 0.003(4) -0.004(4) -0.001(4)
C9B 0.029(5) 0.034(5) 0.030(5) -0.003(5) -0.003(5) -0.005(5)
C10 0.0374(7) 0.0306(7) 0.0425(8) -0.0072(6) 0.0115(6) -0.0066(5)
C11 0.0449(8) 0.0216(6) 0.0303(7) 0.0017(5) 0.0104(6) 0.0019(5)
O12 0.0590(7) 0.0734(8) 0.0277(5) -0.0045(5) 0.0062(5) 0.0159(6)
O13 0.0361(5) 0.0232(4) 0.0288(5) -0.0005(3) 0.0067(4) -0.0020(3)
C14 0.0363(7) 0.0267(6) 0.0323(7) 0.0053(5) -0.0012(5) 0.0034(5)
C15 0.0238(6) 0.0248(6) 0.0271(6) 0.0007(5) -0.0010(5) 0.0018(4)
C16 0.0361(7) 0.0339(7) 0.0240(6) -0.0008(5) -0.0037(5) 0.0003(5)
C17 0.0308(6) 0.0298(6) 0.0295(6) -0.0084(5) -0.0028(5) -0.0028(5)
C18 0.0203(5) 0.0227(6) 0.0328(6) -0.0024(5) 0.0027(5) -0.0032(4)
C19 0.0219(5) 0.0240(6) 0.0252(6) 0.0008(4) 0.0036(4) -0.0017(4)
C20 0.0193(5) 0.0229(5) 0.0244(6) -0.0031(4) 0.0013(4) -0.0010(4)
N21 0.0301(5) 0.0236(5) 0.0272(5) -0.0024(4) 0.0056(4) -0.0013(4)
O22 0.0412(6) 0.0320(5) 0.0494(6) -0.0118(4) 0.0036(5) 0.0116(4)
O23 0.0506(6) 0.0386(5) 0.0278(5) -0.0069(4) -0.0095(4) 0.0045(4)

loop_
_atom_type_symbol
_atom_type_description
_atom_type_scat_dispersion_real
_atom_type_scat_dispersion_imag
_atom_type_scat_source
C C 0.0033 0.0016 'International Tables Vol C Tables 4.2.6.8 and 6.1.1.4'
H H 0.0000 0.0000 'International Tables Vol C Tables 4.2.6.8 and 6.1.1.4'
N N 0.0061 0.0033 'International Tables Vol C Tables 4.2.6.8 and 6.1.1.4'
O O 0.0106 0.0060 'International Tables Vol C Tables 4.2.6.8 and 6.1.1.4'

loop_
_geom_angle_atom_site_label_1
_geom_angle_atom_site_label_2
_geom_angle_atom_site_label_3
_geom_angle
_geom_angle_site_symmetry_1
_geom_angle_site_symmetry_3
_geom_angle_publ_flag
O2 C1 C18 109.18(9) . . ?
O2 C1 H1A 109.8 . . ?
C18 C1 H1A 109.8 . . ?
O2 C1 H1B 109.8 . . ?
C18 C1 H1B 109.8 . . ?
H1A C1 H1B 108.3 . . ?
C4 O2 C1 116.60(9) . . ?
O3 C4 O2 123.10(12) . . ?
O3 C4 C5 126.15(12) . . ?
O2 C4 C5 110.73(10) . . ?
C4 C5 C6 110.85(14) . . ?
C4 C5 C6B 103.8(13) . . ?
C4 C5 H5A 109.5 . . ?
C6 C5 H5A 109.5 . . ?
C4 C5 H5B 109.5 . . ?
C6 C5 H5B 109.5 . . ?
H5A C5 H5B 108.1 . . ?
C7 C6 C5 112.26(14) . . ?
C7 C6 H6A 109.2 . . ?
C5 C6 H6A 109.2 . . ?
C7 C6 H6B 109.2 . . ?
C5 C6 H6B 109.2 . . ?
H6A C6 H6B 107.9 . . ?
C8 C7 C6 124.81(19) . . ?
C8 C7 H7 117.6 . . ?
C6 C7 H7 117.6 . . ?
C7 C8 C9 124.5(2) . . ?
C7 C8 H8 117.8 . . ?
C9 C8 H8 117.8 . . ?
C8 C9 C10 113.2(2) . . ?
C8 C9 H9A 108.9 . . ?
C10 C9 H9A 108.9 . . ?
C8 C9 H9B 108.9 . . ?
C10 C9 H9B 108.9 . . ?
H9A C9 H9B 107.7 . . ?
C7B C6B C5 127.5(17) . . ?
C7B C6B H6BA 105.4 . . ?
C5 C6B H6BA 105.4 . . ?
C7B C6B H6BB 105.4 . . ?
C5 C6B H6BB 105.4 . . ?
H6BA C6B H6BB 106.0 . . ?
C8B C7B C6B 128(2) . . ?
C8B C7B H7B 115.8 . . ?
C6B C7B H7B 115.8 . . ?
C7B C8B C9B 114(3) . . ?
C7B C8B H8B 123.1 . . ?
C9B C8B H8B 123.1 . . ?
C8B C9B C10 98.1(13) . . ?
C8B C9B H9BA 112.1 . . ?
C10 C9B H9BA 112.1 . . ?
C8B C9B H9BB 112.1 . . ?
C10 C9B H9BB 112.1 . . ?
H9BA C9B H9BB 109.8 . . ?
C11 C10 C9B 106.0(19) . . ?
C11 C10 C9 111.45(17) . . ?
C11 C10 H10A 109.3 . . ?
C9 C10 H10A 109.3 . . ?
C11 C10 H10B 109.3 . . ?
C9 C10 H10B 109.3 . . ?
H10A C10 H10B 108.0 . . ?
O12 C11 O13 122.88(13) . . ?
O12 C11 C10 125.73(13) . . ?
O13 C11 C10 111.37(11) . . ?
C11 O13 C14 116.12(10) . . ?
O13 C14 C15 106.57(10) . . ?
O13 C14 H14A 110.4 . . ?
C15 C14 H14A 110.4 . . ?
O13 C14 H14B 110.4 . . ?
C15 C14 H14B 110.4 . . ?
H14A C14 H14B 108.6 . . ?
C16 C15 C20 116.48(11) . . ?
C16 C15 C14 121.12(11) . . ?
C20 C15 C14 121.77(11) . . ?
C15 C16 C17 121.18(12) . . ?
C15 C16 H16 119.4 . . ?
C17 C16 H16 119.4 . . ?
C18 C17 C16 120.87(11) . . ?
C18 C17 H17 119.6 . . ?
C16 C17 H17 119.6 . . ?
C17 C18 C19 119.07(11) . . ?
C17 C18 C1 121.26(11) . . ?
C19 C18 C1 119.60(11) . . ?
C20 C19 C18 118.86(11) . . ?
C20 C19 H19 120.6 . . ?
C18 C19 H19 120.6 . . ?
C19 C20 C15 123.48(10) . . ?
C19 C20 N21 115.89(10) . . ?
C15 C20 N21 120.62(10) . . ?
O23 N21 O22 123.98(10) . . ?
O23 N21 C20 117.62(10) . . ?
O22 N21 C20 118.39(10) . . ?

loop_
_geom_bond_atom_site_label_1
_geom_bond_atom_site_label_2
_geom_bond_distance
_geom_bond_site_symmetry_2
_geom_bond_publ_flag
C1 O2 1.4581(15) . ?
C1 C18 1.5062(16) . ?
C1 H1A 0.9900 . ?
C1 H1B 0.9900 . ?
O2 C4 1.3510(15) . ?
O3 C4 1.2052(15) . ?
C4 C5 1.4958(18) . ?
C5 C6 1.540(2) . ?
C5 C6B 1.558(10) . ?
C5 H5A 0.9900 . ?
C5 H5B 0.9900 . ?
C6 C7 1.503(2) . ?
C6 H6A 0.9900 . ?
C6 H6B 0.9900 . ?
C7 C8 1.324(3) . ?
C7 H7 0.9500 . ?
C8 C9 1.511(3) . ?
C8 H8 0.9500 . ?
C9 C10 1.543(2) . ?
C9 H9A 0.9900 . ?
C9 H9B 0.9900 . ?
C6B C7B 1.542(10) . ?
C6B H6BA 0.9900 . ?
C6B H6BB 0.9900 . ?
C7B C8B 1.18(3) . ?
C7B H7B 0.9500 . ?
C8B C9B 1.539(10) . ?
C8B H8B 0.9500 . ?
C9B C10 1.542(10) . ?
C9B H9BA 0.9900 . ?
C9B H9BB 0.9900 . ?
C10 C11 1.500(2) . ?
C10 H10A 0.9900 . ?
C10 H10B 0.9900 . ?
C11 O12 1.1995(17) . ?
C11 O13 1.3522(15) . ?
O13 C14 1.4582(16) . ?
C14 C15 1.5074(16) . ?
C14 H14A 0.9900 . ?
C14 H14B 0.9900 . ?
C15 C16 1.3896(17) . ?
C15 C20 1.3938(16) . ?
C16 C17 1.3901(18) . ?
C16 H16 0.9500 . ?
C17 C18 1.3867(18) . ?
C17 H17 0.9500 . ?
C18 C19 1.3917(16) . ?
C19 C20 1.3799(16) . ?
C19 H19 0.9500 . ?
C20 N21 1.4728(14) . ?
N21 O23 1.2226(14) . ?
N21 O22 1.2269(13) . ?

loop_
_geom_torsion_atom_site_label_1
_geom_torsion_atom_site_label_2
_geom_torsion_atom_site_label_3
_geom_torsion_atom_site_label_4
_geom_torsion
_geom_torsion_site_symmetry_1
_geom_torsion_site_symmetry_2
_geom_torsion_site_symmetry_3
_geom_torsion_site_symmetry_4
_geom_torsion_publ_flag
C18 C1 O2 C4 77.30(13) . . . . ?
C1 O2 C4 O3 10.05(16) . . . . ?
C1 O2 C4 C5 -168.47(10) . . . . ?
O3 C4 C5 C6 -106.54(16) . . . . ?
O2 C4 C5 C6 71.92(15) . . . . ?
O3 C4 C5 C6B -95.6(14) . . . . ?
O2 C4 C5 C6B 82.8(14) . . . . ?
C4 C5 C6 C7 70.5(2) . . . . ?
C5 C6 C7 C8 -118.4(2) . . . . ?
C6 C7 C8 C9 -176.53(18) . . . . ?
C7 C8 C9 C10 136.7(2) . . . . ?
C4 C5 C6B C7B 38(4) . . . . ?
C5 C6B C7B C8B 155(3) . . . . ?
C6B C7B C8B C9B -170(3) . . . . ?
C7B C8B C9B C10 -144(2) . . . . ?
C8B C9B C10 C11 97(2) . . . . ?
C8 C9 C10 C11 60.6(2) . . . . ?
C9B C10 C11 O12 -124.2(9) . . . . ?
C9 C10 C11 O12 -115.74(17) . . . . ?
C9B C10 C11 O13 54.3(9) . . . . ?
C9 C10 C11 O13 62.70(15) . . . . ?
O12 C11 O13 C14 16.44(17) . . . . ?
C10 C11 O13 C14 -162.04(10) . . . . ?
C11 O13 C14 C15 83.12(12) . . . . ?
O13 C14 C15 C16 -110.22(13) . . . . ?
O13 C14 C15 C20 60.34(14) . . . . ?
C20 C15 C16 C17 -1.44(18) . . . . ?
C14 C15 C16 C17 169.59(12) . . . . ?
C15 C16 C17 C18 -0.6(2) . . . . ?
C16 C17 C18 C19 1.78(18) . . . . ?
C16 C17 C18 C1 -175.15(11) . . . . ?
O2 C1 C18 C17 81.83(14) . . . . ?
O2 C1 C18 C19 -95.08(13) . . . . ?
C17 C18 C19 C20 -0.92(17) . . . . ?
C1 C18 C19 C20 176.07(10) . . . . ?
C18 C19 C20 C15 -1.20(17) . . . . ?
C18 C19 C20 N21 -179.68(10) . . . . ?
C16 C15 C20 C19 2.36(17) . . . . ?
C14 C15 C20 C19 -168.62(11) . . . . ?
C16 C15 C20 N21 -179.23(11) . . . . ?
C14 C15 C20 N21 9.80(17) . . . . ?
C19 C20 N21 O23 46.63(15) . . . . ?
C15 C20 N21 O23 -131.90(12) . . . . ?
C19 C20 N21 O22 -132.46(11) . . . . ?
C15 C20 N21 O22 49.01(15) . . . . ?
